data_2237977
loop_
_publ_author_name
'Wang, Ke'
'Wang, Yifeng'
'Yao, Minjie'
'Xu, Danqian'

_publ_section_title
;
 Diethyl
 4-(2-methoxyphenyl)-2,6-dimethyl-1,4-dihydropyridine-3,5-dicarboxylate
;
_journal_coeditor_code PK2475
_journal_issue 5
_journal_name_full 'Acta Crystallographica Section E'
_journal_page_first o785
_journal_paper_doi 10.1107/S1600536813009951
_journal_volume 69
_journal_year 2013
_chemical_formula_iupac 'C20 H25 N O5'
_chemical_formula_moiety 'C20 H25 N O5'
_chemical_formula_sum 'C20 H25 N O5'
_chemical_formula_weight 359.41
_chemical_name_systematic
;
Diethyl 4-(2-methoxyphenyl)-2,6-dimethyl-1,4-dihydropyridine-3,5-dicarboxylate
;
_space_group_IT_number 114
_symmetry_cell_setting tetragonal
_symmetry_space_group_name_Hall 'P -4 2n'
_symmetry_space_group_name_H-M 'P -4 21 c'
_atom_sites_solution_hydrogens geom
_atom_sites_solution_primary direct
_atom_sites_solution_secondary difmap
_audit_creation_method SHELXL-97
_cell_angle_alpha 90.00
_cell_angle_beta 90.00
_cell_angle_gamma 90.00
_cell_formula_units_Z 8
_cell_length_a 22.4689(7)
_cell_length_b 22.4689(7)
_cell_length_c 8.2443(3)
_cell_measurement_reflns_used 36625
_cell_measurement_temperature 296(2)
_cell_measurement_theta_max 27.4
_cell_measurement_theta_min 3.1
_cell_volume 4162.1(2)
_computing_cell_refinement 'PROCESS-AUTO (Rigaku, 2006)'
_computing_data_collection 'PROCESS-AUTO (Rigaku, 2006)'
_computing_data_reduction 'CrystalStructure (Rigaku, 2007)'
_computing_molecular_graphics 'ORTEP-3 for Windows (Farrugia, 2012)'
_computing_publication_material 'WinGX (Farrugia, 2102)'
_computing_structure_refinement 'SHELXL97 (Sheldrick, 2008)'
_computing_structure_solution 'SHELXS97 (Sheldrick, 2008)'
_diffrn_ambient_temperature 296(2)
_diffrn_detector_area_resol_mean 10.00
_diffrn_measured_fraction_theta_full 0.997
_diffrn_measured_fraction_theta_max 0.997
_diffrn_measurement_device_type 'Rigaku R-AXIS RAPID/ZJUG'
_diffrn_measurement_method \w
_diffrn_radiation_monochromator graphite
_diffrn_radiation_source 'rotating anode'
_diffrn_radiation_type MoK\a
_diffrn_radiation_wavelength 0.71073
_diffrn_reflns_av_R_equivalents 0.0779
_diffrn_reflns_av_sigmaI/netI 0.0334
_diffrn_reflns_limit_h_max 20
_diffrn_reflns_limit_h_min -20
_diffrn_reflns_limit_k_max 29
_diffrn_reflns_limit_k_min 0
_diffrn_reflns_limit_l_max 10
_diffrn_reflns_limit_l_min 0
_diffrn_reflns_number 60800
_diffrn_reflns_theta_full 27.45
_diffrn_reflns_theta_max 27.45
_diffrn_reflns_theta_min 3.06
_diffrn_standards_number 0
_exptl_absorpt_coefficient_mu 0.082
_exptl_absorpt_correction_T_max 0.9821
_exptl_absorpt_correction_T_min 0.9524
_exptl_absorpt_correction_type multi-scan
_exptl_absorpt_process_details '(ABSCOR; Higashi, 1995)'
_exptl_crystal_colour colorless
_exptl_crystal_density_diffrn 1.147
_exptl_crystal_density_method 'not measured'
_exptl_crystal_description block
_exptl_crystal_F_000 1536
_exptl_crystal_size_max 0.47
_exptl_crystal_size_mid 0.31
_exptl_crystal_size_min 0.22
_platon_squeeze_details
;
Normally solved the title compound to convergence.
running SQUEEZE and produces the new .hkl, use hte new .hkl
solved and refinemented the structure to convergence again.
run PLATON and 'CALC FCF-SQ' using the new .res and new .hkl
in order to produce a proper final FoFc file.
Optionally inspect the improved peak list as follows:
TITL wk-314                 R = 0.08
CELL   22.4690   22.4690    8.2440     90.00     90.00     90.00
SPGR P-421c
C101 1.000 0.986 0.188 !       1.58 eA-3
C102 0.947 0.011 0.908 !       1.09 eA-3
C103 0.016 0.041 0.865 !       1.03 eA-3
C104 0.445 0.499 0.409 !       0.88 eA-3
C105 0.940 0.009 0.031 !       0.83 eA-3
;
_refine_diff_density_max 0.170
_refine_diff_density_min -0.203
_refine_ls_goodness_of_fit_ref 1.000
_refine_ls_hydrogen_treatment constr
_refine_ls_matrix_type full
_refine_ls_number_parameters 241
_refine_ls_number_reflns 4755
_refine_ls_number_restraints 0
_refine_ls_restrained_S_all 1.000
_refine_ls_R_factor_all 0.0900
_refine_ls_R_factor_gt 0.0587
_refine_ls_shift/su_max 0.008
_refine_ls_shift/su_mean 0.005
_refine_ls_structure_factor_coef Fsqd
_refine_ls_weighting_details 'calc w=1/[\s^2^(Fo^2^)+(0.0855P)^2^+0.9222P] where P=(Fo^2^+2Fc^2^)/3'
_refine_ls_weighting_scheme calc
_refine_ls_wR_factor_gt 0.1472
_refine_ls_wR_factor_ref 0.1671
_reflns_number_gt 3128
_reflns_number_total 4755
_reflns_threshold_expression I>2\s(I)
_cod_data_source_file pk2475.cif
_cod_data_source_block I
_cod_database_code 2237977
_cod_database_fobs_code 2237977

loop_
_symmetry_equiv_pos_as_xyz
'x, y, z'
'-x, -y, z'
'x+1/2, -y+1/2, -z+1/2'
'-x+1/2, y+1/2, -z+1/2'
'y+1/2, x+1/2, z+1/2'
'-y+1/2, -x+1/2, z+1/2'
'-y, x, -z'
'y, -x, -z'

loop_
_atom_site_type_symbol
_atom_site_label
_atom_site_fract_x
_atom_site_fract_y
_atom_site_fract_z
_atom_site_U_iso_or_equiv
_atom_site_adp_type
_atom_site_calc_flag
_atom_site_refinement_flags
_atom_site_occupancy
_atom_site_symmetry_multiplicity
C C1 0.48258(11) 0.26476(11) 0.3185(3) 0.0488(6) Uani d . 1 1
H H1 0.5183 0.2658 0.3866 0.059 Uiso calc R 1 1
C C2 0.43244(11) 0.29128(12) 0.4187(3) 0.0487(6) Uani d . 1 1
C C3 0.39385(13) 0.33091(13) 0.3545(4) 0.0559(7) Uani d . 1 1
C C4 0.45445(13) 0.34162(12) 0.1122(3) 0.0524(7) Uani d . 1 1
C C5 0.49582(12) 0.30287(11) 0.1698(3) 0.0482(6) Uani d . 1 1
C C6 0.47208(12) 0.19936(12) 0.2738(3) 0.0485(6) Uani d . 1 1
C C7 0.51178(14) 0.15615(13) 0.3240(4) 0.0623(8) Uani d . 1 1
H H7 0.5442 0.1673 0.3872 0.075 Uiso calc R 1 1
C C8 0.50466(18) 0.09635(15) 0.2830(5) 0.0797(10) Uani d . 1 1
H H8 0.5316 0.0681 0.3207 0.096 Uiso calc R 1 1
C C9 0.45815(16) 0.07942(15) 0.1875(5) 0.0802(10) Uani d . 1 1
H H9 0.4540 0.0397 0.1575 0.096 Uiso calc R 1 1
C C10 0.41693(16) 0.12109(14) 0.1349(4) 0.0705(8) Uani d . 1 1
H H10 0.3851 0.1095 0.0700 0.085 Uiso calc R 1 1
C C11 0.42368(13) 0.18025(12) 0.1801(4) 0.0546(7) Uani d . 1 1
C C12 0.33177(15) 0.20776(18) 0.0506(5) 0.0826(11) Uani d . 1 1
H H12A 0.3415 0.1878 -0.0490 0.124 Uiso calc R 1 1
H H12B 0.3088 0.2428 0.0273 0.124 Uiso calc R 1 1
H H12C 0.3090 0.1815 0.1184 0.124 Uiso calc R 1 1
C C13 0.42649(12) 0.27102(13) 0.5869(3) 0.0515(6) Uani d . 1 1
C C14 0.47214(15) 0.21103(14) 0.7908(3) 0.0628(8) Uani d . 1 1
H H14A 0.4387 0.1840 0.8019 0.075 Uiso calc R 1 1
H H14B 0.4685 0.2420 0.8722 0.075 Uiso calc R 1 1
C C15 0.52918(17) 0.17829(16) 0.8121(5) 0.0817(10) Uani d . 1 1
H H15A 0.5305 0.1453 0.7383 0.123 Uiso calc R 1 1
H H15B 0.5319 0.1639 0.9215 0.123 Uiso calc R 1 1
H H15C 0.5619 0.2046 0.7904 0.123 Uiso calc R 1 1
C C16 0.34108(15) 0.35877(18) 0.4346(5) 0.0817(10) Uani d . 1 1
H H16A 0.3139 0.3282 0.4683 0.123 Uiso calc R 1 1
H H16B 0.3215 0.3849 0.3594 0.123 Uiso calc R 1 1
H H16C 0.3539 0.3811 0.5275 0.123 Uiso calc R 1 1
C C17 0.45761(16) 0.37777(15) -0.0409(4) 0.0698(9) Uani d . 1 1
H H17A 0.4739 0.4163 -0.0171 0.105 Uiso calc R 1 1
H H17B 0.4184 0.3823 -0.0853 0.105 Uiso calc R 1 1
H H17C 0.4826 0.3579 -0.1182 0.105 Uiso calc R 1 1
C C18 0.55359(12) 0.29701(12) 0.0932(4) 0.0525(7) Uani d . 1 1
C C19 0.65098(15) 0.2576(2) 0.1250(5) 0.0846(11) Uani d . 1 1
H H19A 0.6722 0.2949 0.1383 0.102 Uiso calc R 1 1
H H19B 0.6512 0.2471 0.0108 0.102 Uiso calc R 1 1
C C20 0.6793(2) 0.2111(3) 0.2197(7) 0.140(2) Uani d . 1 1
H H20A 0.6677 0.2149 0.3313 0.210 Uiso calc R 1 1
H H20B 0.7218 0.2148 0.2110 0.210 Uiso calc R 1 1
H H20C 0.6672 0.1729 0.1794 0.210 Uiso calc R 1 1
N N1 0.40319(10) 0.35131(11) 0.1988(3) 0.0599(6) Uani d . 1 1
H H1A 0.3752 0.3713 0.1532 0.072 Uiso calc R 1 1
O O1 0.38505(9) 0.22427(9) 0.1319(3) 0.0636(6) Uani d . 1 1
O O2 0.47297(9) 0.23683(10) 0.6302(2) 0.0633(6) Uani d . 1 1
O O3 0.38594(9) 0.28131(11) 0.6811(3) 0.0712(6) Uani d . 1 1
O O4 0.59075(8) 0.26366(10) 0.1817(3) 0.0654(6) Uani d . 1 1
O O5 0.56955(10) 0.31897(11) -0.0357(3) 0.0738(6) Uani d . 1 1

loop_
_atom_site_aniso_label
_atom_site_aniso_U_11
_atom_site_aniso_U_22
_atom_site_aniso_U_33
_atom_site_aniso_U_12
_atom_site_aniso_U_13
_atom_site_aniso_U_23
C1 0.0473(14) 0.0528(14) 0.0462(13) 0.0037(11) 0.0026(12) 0.0049(12)
C2 0.0461(14) 0.0570(15) 0.0429(13) -0.0004(11) 0.0039(11) -0.0004(12)
C3 0.0520(15) 0.0602(17) 0.0554(16) 0.0044(13) 0.0034(13) 0.0039(13)
C4 0.0585(16) 0.0496(14) 0.0490(15) -0.0008(12) -0.0007(13) 0.0047(12)
C5 0.0511(14) 0.0492(14) 0.0442(14) -0.0067(12) 0.0027(12) 0.0024(11)
C6 0.0525(14) 0.0499(14) 0.0432(13) 0.0026(11) 0.0073(12) 0.0077(11)
C7 0.0605(17) 0.0605(17) 0.0659(18) 0.0080(14) 0.0056(15) 0.0099(15)
C8 0.086(2) 0.0608(19) 0.092(3) 0.0170(17) 0.011(2) 0.0100(18)
C9 0.089(2) 0.0545(18) 0.097(3) 0.0006(17) 0.012(2) 0.0019(19)
C10 0.081(2) 0.0586(18) 0.072(2) -0.0094(16) 0.0081(17) -0.0001(16)
C11 0.0564(15) 0.0543(15) 0.0530(15) -0.0003(13) 0.0088(13) 0.0092(13)
C12 0.063(2) 0.088(2) 0.096(3) -0.0112(18) -0.0207(18) 0.013(2)
C13 0.0530(15) 0.0578(15) 0.0439(14) -0.0028(13) 0.0014(12) -0.0015(12)
C14 0.0764(19) 0.0706(18) 0.0415(14) -0.0027(15) 0.0005(14) 0.0091(14)
C15 0.102(3) 0.080(2) 0.063(2) 0.017(2) -0.004(2) 0.0156(18)
C16 0.0598(19) 0.102(3) 0.084(2) 0.0253(19) 0.0137(18) 0.006(2)
C17 0.083(2) 0.0630(18) 0.0630(19) 0.0057(17) 0.0066(17) 0.0187(16)
C18 0.0548(15) 0.0510(14) 0.0516(15) -0.0058(12) 0.0025(13) 0.0010(13)
C19 0.0505(17) 0.123(3) 0.080(2) 0.0072(19) 0.0162(17) -0.003(2)
C20 0.088(3) 0.194(6) 0.139(4) 0.073(3) 0.026(3) 0.045(4)
N1 0.0559(14) 0.0657(15) 0.0580(15) 0.0110(11) 0.0007(12) 0.0094(12)
O1 0.0616(12) 0.0581(12) 0.0711(13) -0.0028(9) -0.0114(10) 0.0088(10)
O2 0.0647(12) 0.0804(14) 0.0447(10) 0.0107(11) 0.0054(9) 0.0094(10)
O3 0.0668(13) 0.0950(16) 0.0517(12) 0.0103(12) 0.0162(11) 0.0039(11)
O4 0.0472(10) 0.0853(14) 0.0637(13) 0.0086(10) 0.0097(10) 0.0092(11)
O5 0.0707(14) 0.0829(15) 0.0678(14) -0.0057(12) 0.0180(11) 0.0189(12)

loop_
_atom_type_symbol
_atom_type_description
_atom_type_scat_dispersion_real
_atom_type_scat_dispersion_imag
_atom_type_scat_source
C C 0.0033 0.0016 'International Tables Vol C Tables 4.2.6.8 and 6.1.1.4'
H H 0.0000 0.0000 'International Tables Vol C Tables 4.2.6.8 and 6.1.1.4'
N N 0.0061 0.0033 'International Tables Vol C Tables 4.2.6.8 and 6.1.1.4'
O O 0.0106 0.0060 'International Tables Vol C Tables 4.2.6.8 and 6.1.1.4'

loop_
_geom_angle_atom_site_label_1
_geom_angle_atom_site_label_2
_geom_angle_atom_site_label_3
_geom_angle
C2 C1 C5 111.2(2)
C2 C1 C6 113.1(2)
C5 C1 C6 112.0(2)
C2 C1 H1 106.7
C5 C1 H1 106.7
C6 C1 H1 106.7
C3 C2 C13 121.1(2)
C3 C2 C1 121.5(2)
C13 C2 C1 117.4(2)
C2 C3 N1 119.1(3)
C2 C3 C16 127.8(3)
N1 C3 C16 113.1(3)
C5 C4 N1 119.6(2)
C5 C4 C17 127.4(3)
N1 C4 C17 113.0(2)
C4 C5 C18 121.2(2)
C4 C5 C1 120.5(2)
C18 C5 C1 118.3(2)
C7 C6 C11 116.8(3)
C7 C6 C1 120.1(3)
C11 C6 C1 123.1(2)
C6 C7 C8 122.0(3)
C6 C7 H7 119.0
C8 C7 H7 119.0
C9 C8 C7 119.8(3)
C9 C8 H8 120.1
C7 C8 H8 120.1
C8 C9 C10 120.3(3)
C8 C9 H9 119.9
C10 C9 H9 119.9
C9 C10 C11 119.3(3)
C9 C10 H10 120.3
C11 C10 H10 120.3
O1 C11 C10 122.9(3)
O1 C11 C6 115.4(2)
C10 C11 C6 121.7(3)
O1 C12 H12A 109.5
O1 C12 H12B 109.5
H12A C12 H12B 109.5
O1 C12 H12C 109.5
H12A C12 H12C 109.5
H12B C12 H12C 109.5
O3 C13 O2 121.3(3)
O3 C13 C2 127.7(3)
O2 C13 C2 111.0(2)
O2 C14 C15 107.2(3)
O2 C14 H14A 110.3
C15 C14 H14A 110.3
O2 C14 H14B 110.3
C15 C14 H14B 110.3
H14A C14 H14B 108.5
C14 C15 H15A 109.5
C14 C15 H15B 109.5
H15A C15 H15B 109.5
C14 C15 H15C 109.5
H15A C15 H15C 109.5
H15B C15 H15C 109.5
C3 C16 H16A 109.5
C3 C16 H16B 109.5
H16A C16 H16B 109.5
C3 C16 H16C 109.5
H16A C16 H16C 109.5
H16B C16 H16C 109.5
C4 C17 H17A 109.5
C4 C17 H17B 109.5
H17A C17 H17B 109.5
C4 C17 H17C 109.5
H17A C17 H17C 109.5
H17B C17 H17C 109.5
O5 C18 O4 121.1(3)
O5 C18 C5 127.1(3)
O4 C18 C5 111.8(2)
O4 C19 C20 107.8(3)
O4 C19 H19A 110.1
C20 C19 H19A 110.1
O4 C19 H19B 110.1
C20 C19 H19B 110.1
H19A C19 H19B 108.5
C19 C20 H20A 109.5
C19 C20 H20B 109.5
H20A C20 H20B 109.5
C19 C20 H20C 109.5
H20A C20 H20C 109.5
H20B C20 H20C 109.5
C4 N1 C3 124.0(2)
C4 N1 H1A 118.0
C3 N1 H1A 118.0
C11 O1 C12 118.7(3)
C13 O2 C14 117.5(2)
C18 O4 C19 117.5(3)

loop_
_geom_bond_atom_site_label_1
_geom_bond_atom_site_label_2
_geom_bond_distance
C1 C2 1.519(4)
C1 C5 1.525(4)
C1 C6 1.533(4)
C1 H1 0.9800
C2 C3 1.351(4)
C2 C13 1.466(4)
C3 N1 1.379(4)
C3 C16 1.494(4)
C4 C5 1.359(4)
C4 N1 1.373(4)
C4 C17 1.503(4)
C5 C18 1.449(4)
C6 C7 1.382(4)
C6 C11 1.401(4)
C7 C8 1.395(5)
C7 H7 0.9300
C8 C9 1.363(5)
C8 H8 0.9300
C9 C10 1.387(5)
C9 H9 0.9300
C10 C11 1.389(4)
C10 H10 0.9300
C11 O1 1.374(3)
C12 O1 1.422(4)
C12 H12A 0.9600
C12 H12B 0.9600
C12 H12C 0.9600
C13 O3 1.220(3)
C13 O2 1.345(3)
C14 O2 1.446(3)
C14 C15 1.488(5)
C14 H14A 0.9700
C14 H14B 0.9700
C15 H15A 0.9600
C15 H15B 0.9600
C15 H15C 0.9600
C16 H16A 0.9600
C16 H16B 0.9600
C16 H16C 0.9600
C17 H17A 0.9600
C17 H17B 0.9600
C17 H17C 0.9600
C18 O5 1.225(3)
C18 O4 1.338(3)
C19 O4 1.438(4)
C19 C20 1.451(6)
C19 H19A 0.9700
C19 H19B 0.9700
C20 H20A 0.9600
C20 H20B 0.9600
C20 H20C 0.9600
N1 H1A 0.8600

loop_
_geom_hbond_atom_site_label_D
_geom_hbond_atom_site_label_H
_geom_hbond_atom_site_label_A
_geom_hbond_site_symmetry_A
_geom_hbond_distance_DH
_geom_hbond_distance_HA
_geom_hbond_distance_DA
_geom_hbond_angle_DHA
N1 H1A O5 8_565 0.86 2.07 2.924(3) 170

loop_
_geom_torsion_atom_site_label_1
_geom_torsion_atom_site_label_2
_geom_torsion_atom_site_label_3
_geom_torsion_atom_site_label_4
_geom_torsion
C5 C1 C2 C3 19.7(4)
C6 C1 C2 C3 -107.3(3)
C5 C1 C2 C13 -161.9(2)
C6 C1 C2 C13 71.1(3)
C13 C2 C3 N1 176.3(3)
C1 C2 C3 N1 -5.4(4)
C13 C2 C3 C16 -1.2(5)
C1 C2 C3 C16 177.1(3)
N1 C4 C5 C18 -172.1(2)
C17 C4 C5 C18 7.1(4)
N1 C4 C5 C1 7.3(4)
C17 C4 C5 C1 -173.4(3)
C2 C1 C5 C4 -20.6(3)
C6 C1 C5 C4 107.0(3)
C2 C1 C5 C18 158.8(2)
C6 C1 C5 C18 -73.5(3)
C2 C1 C6 C7 -119.7(3)
C5 C1 C6 C7 113.7(3)
C2 C1 C6 C11 61.3(3)
C5 C1 C6 C11 -65.3(3)
C11 C6 C7 C8 0.5(4)
C1 C6 C7 C8 -178.5(3)
C6 C7 C8 C9 1.5(5)
C7 C8 C9 C10 -1.9(6)
C8 C9 C10 C11 0.2(5)
C9 C10 C11 O1 179.5(3)
C9 C10 C11 C6 1.9(5)
C7 C6 C11 O1 -180.0(2)
C1 C6 C11 O1 -0.9(4)
C7 C6 C11 C10 -2.2(4)
C1 C6 C11 C10 176.8(3)
C3 C2 C13 O3 7.5(5)
C1 C2 C13 O3 -171.0(3)
C3 C2 C13 O2 -173.4(3)
C1 C2 C13 O2 8.2(3)
C4 C5 C18 O5 -9.0(4)
C1 C5 C18 O5 171.6(3)
C4 C5 C18 O4 170.5(3)
C1 C5 C18 O4 -8.9(3)
C5 C4 N1 C3 9.9(4)
C17 C4 N1 C3 -169.4(3)
C2 C3 N1 C4 -11.0(4)
C16 C3 N1 C4 166.8(3)
C10 C11 O1 C12 8.5(4)
C6 C11 O1 C12 -173.8(3)
O3 C13 O2 C14 2.1(4)
C2 C13 O2 C14 -177.1(2)
C15 C14 O2 C13 -177.1(3)
O5 C18 O4 C19 3.7(4)
C5 C18 O4 C19 -175.9(3)
C20 C19 O4 C18 -169.0(4)

loop_
_platon_squeeze_void_nr
_platon_squeeze_void_average_x
_platon_squeeze_void_average_y
_platon_squeeze_void_average_z
_platon_squeeze_void_volume
_platon_squeeze_void_count_electrons
_platon_squeeze_void_content
1 0.000 0.000 0.000 173 -2 ' '
2 0.500 0.500 0.500 173 -2 ' '
